data_7134309
loop_
_publ_author_name
'Nan, Jiang'
'Yang, Shuai'
'Huang, Guanjie'
'Fan, Liangxin'

_publ_section_title
;
 Radical-mediated chemo-divergent recyclization of
 1,2,3,4-benzothiatriazine-1,1-dioxides: alkyl migration and
 dearomatization.
;
_journal_issue 29
_journal_name_full 'Chemical communications (Cambridge, England)'
_journal_page_first 5503
_journal_page_last 5506
_journal_paper_doi 10.1039/d5cc00008d
_journal_volume 61
_journal_year 2025
_chemical_formula_moiety 'C13 H11 N O3 S'
_chemical_formula_sum 'C13 H11 N O3 S'
_chemical_formula_weight 261.29
_space_group_crystal_system orthorhombic
_space_group_IT_number 62
_space_group_name_Hall '-P 2ac 2n'
_space_group_name_H-M_alt 'P n m a'
_atom_sites_solution_hydrogens mixed
_atom_sites_solution_primary dual
_audit_creation_date 2024-09-19
_audit_creation_method
;
Olex2 1.5
(compiled 2024.02.16 svn.r378c4104 for OlexSys, GUI svn.r6928)
;
_audit_update_record
;
2024-10-31 deposited with the CCDC.	2025-03-10 downloaded from the CCDC.
;
_cell_angle_alpha 90
_cell_angle_beta 90
_cell_angle_gamma 90
_cell_formula_units_Z 4
_cell_length_a 15.049(3)
_cell_length_b 6.8887(17)
_cell_length_c 11.412(3)
_cell_measurement_reflns_used 2557
_cell_measurement_temperature 293.30
_cell_measurement_theta_max 24.37
_cell_measurement_theta_min 2.71
_cell_volume 1183.1(5)
_computing_cell_refinement 'SAINT V8.40B (?, 2016)'
_computing_data_reduction 'SAINT V8.40B (?, 2016)'
_computing_molecular_graphics 'Olex2 1.5 (Dolomanov et al., 2009)'
_computing_publication_material 'Olex2 1.5 (Dolomanov et al., 2009)'
_computing_structure_refinement 'SHELXL 2018/3 (Sheldrick, 2015)'
_computing_structure_solution 'SHELXT 2014/5 (Sheldrick, 2014)'
_diffrn_ambient_temperature 293.30
_diffrn_measured_fraction_theta_full 0.994
_diffrn_measured_fraction_theta_max 0.994
_diffrn_measurement_device_type 'Bruker APEX-II CCD'
_diffrn_measurement_method '\f and \w scans'
_diffrn_radiation_type MoK\a
_diffrn_radiation_wavelength 0.71073
_diffrn_reflns_av_R_equivalents 0.0552
_diffrn_reflns_av_unetI/netI 0.0330
_diffrn_reflns_Laue_measured_fraction_full 0.994
_diffrn_reflns_Laue_measured_fraction_max 0.994
_diffrn_reflns_limit_h_max 19
_diffrn_reflns_limit_h_min -19
_diffrn_reflns_limit_k_max 8
_diffrn_reflns_limit_k_min -8
_diffrn_reflns_limit_l_max 14
_diffrn_reflns_limit_l_min -10
_diffrn_reflns_number 10423
_diffrn_reflns_point_group_measured_fraction_full 0.994
_diffrn_reflns_point_group_measured_fraction_max 0.994
_diffrn_reflns_theta_full 25.242
_diffrn_reflns_theta_max 27.510
_diffrn_reflns_theta_min 2.707
_diffrn_source_current 40.0
_diffrn_source_power 1.8
_diffrn_source_voltage 45.0
_diffrn_standards_number 0
_exptl_absorpt_coefficient_mu 0.272
_exptl_absorpt_correction_T_max 0.7456
_exptl_absorpt_correction_T_min 0.6010
_exptl_absorpt_correction_type multi-scan
_exptl_absorpt_process_details
;
SADABS-2016/2 (Bruker,2016/2) was used for absorption correction.
wR2(int) was 0.1098 before and 0.0602 after correction.
The Ratio of minimum to maximum transmission is 0.8061.
The \l/2 correction factor is Not present.
;
_exptl_crystal_colour colourless
_exptl_crystal_colour_primary colourless
_exptl_crystal_density_diffrn 1.467
_exptl_crystal_description irregular
_exptl_crystal_F_000 544
_exptl_crystal_size_max 0.14
_exptl_crystal_size_mid 0.13
_exptl_crystal_size_min 0.12
_refine_diff_density_max 0.222
_refine_diff_density_min -0.234
_refine_diff_density_rms 0.038
_refine_ls_extinction_method none
_refine_ls_goodness_of_fit_ref 1.124
_refine_ls_hydrogen_treatment mixed
_refine_ls_matrix_type full
_refine_ls_number_parameters 114
_refine_ls_number_reflns 1463
_refine_ls_number_restraints 0
_refine_ls_restrained_S_all 1.124
_refine_ls_R_factor_all 0.0834
_refine_ls_R_factor_gt 0.0528
_refine_ls_shift/su_max 0.000
_refine_ls_shift/su_mean 0.000
_refine_ls_structure_factor_coef Fsqd
_refine_ls_weighting_details 'w=1/[\s^2^(Fo^2^)+(0.0304P)^2^+0.5829P] where P=(Fo^2^+2Fc^2^)/3'
_refine_ls_weighting_scheme calc
_refine_ls_wR_factor_gt 0.1047
_refine_ls_wR_factor_ref 0.1202
_reflns_Friedel_coverage 0.000
_reflns_number_gt 1025
_reflns_number_total 1463
_reflns_threshold_expression 'I > 2\s(I)'
_cod_data_source_file d5cc00008d2.cif
_cod_data_source_block 1
_cod_depositor_comments 'Adding full bibliography for 7134308--7134310.cif.'
_cod_original_cell_volume 1183.0(5)
_cod_database_code 7134309
_shelx_shelxl_version_number 2018/3
_shelx_space_group_comment
;
The symmetry employed for this shelxl refinement is uniquely defined
by the following loop, which should always be used as a source of
symmetry information in preference to the above space-group names.
They are only intended as comments.
;
_shelx_estimated_absorpt_t_max 0.968
_shelx_estimated_absorpt_t_min 0.963
_olex2_refinement_description
;
1. Fixed Uiso
 At 1.2 times of:
  All C(H) groups
 At 1.5 times of:
  All C(H,H,H) groups
2. Others
 Fixed Sof: H7C(0.5) H7A(0.5) H7B(0.5)
3.a Aromatic/amide H refined with riding coordinates:
 C2(H2), C9(H9), C10(H10), C11(H11), C12(H12)
3.b Idealised Me refined as rotating group:
 C7(H7C,H7A,H7B)
;
_olex2_submission_special_instructions 'No special instructions were received'

loop_
_space_group_symop_operation_xyz
'x, y, z'
'-x+1/2, -y, z+1/2'
'-x, y+1/2, -z'
'x+1/2, -y+1/2, -z+1/2'
'-x, -y, -z'
'x-1/2, y, -z-1/2'
'x, -y-1/2, z'
'-x-1/2, y-1/2, z-1/2'

loop_
_atom_site_label
_atom_site_type_symbol
_atom_site_fract_x
_atom_site_fract_y
_atom_site_fract_z
_atom_site_U_iso_or_equiv
_atom_site_adp_type
_atom_site_occupancy
_atom_site_site_symmetry_order
_atom_site_calc_flag
_atom_site_refinement_flags_posn
_atom_site_refinement_flags_adp
_atom_site_refinement_flags_occupancy
_atom_site_disorder_assembly
_atom_site_disorder_group
S1 S 0.27665(5) 0.750000 0.61425(8) 0.0660(3) Uani 1 2 d S T P . .
O1 O 0.22696(12) 0.5734(4) 0.62526(16) 0.1003(8) Uani 1 1 d . . . . .
O2 O 0.63146(15) 0.750000 0.5861(3) 0.0915(10) Uani 1 2 d S T P . .
N1 N 0.47739(16) 0.750000 0.5676(2) 0.0498(6) Uani 1 2 d S T P . .
C1 C 0.5659(2) 0.750000 0.5261(3) 0.0618(9) Uani 1 2 d S T P . .
C2 C 0.5586(2) 0.750000 0.3984(3) 0.0648(9) Uani 1 2 d S T P . .
H2 H 0.606853 0.750000 0.347549 0.078 Uiso 1 2 calc R U P . .
C3 C 0.4748(2) 0.750000 0.3644(3) 0.0575(8) Uani 1 2 d S T P . .
C4 C 0.4413(4) 0.750000 0.2411(3) 0.0823(13) Uani 1 2 d S T P . .
H4A H 0.4059(18) 0.637(4) 0.223(3) 0.109(11) Uiso 1 1 d . . . . .
H4B H 0.493(3) 0.750000 0.197(4) 0.085(13) Uiso 1 2 d S . P . .
C5 C 0.4185(2) 0.750000 0.4709(3) 0.0502(7) Uani 1 2 d S T P . .
C6 C 0.3298(2) 0.750000 0.4785(3) 0.0570(8) Uani 1 2 d S T P . .
C7 C 0.2642(2) 0.750000 0.3785(3) 0.0850(13) Uani 1 2 d S T P . .
H7C H 0.207752 0.796254 0.405885 0.128 Uiso 0.5 1 calc R U P A -1
H7A H 0.257750 0.620371 0.348861 0.128 Uiso 0.5 1 calc R U P A -1
H7B H 0.285488 0.833375 0.317226 0.128 Uiso 0.5 1 calc R U P A -1
C8 C 0.3623(2) 0.750000 0.7165(3) 0.0558(8) Uani 1 2 d S T P . .
C9 C 0.3355(2) 0.750000 0.8332(3) 0.0755(11) Uani 1 2 d S T P . .
H9 H 0.275210 0.750000 0.851273 0.091 Uiso 1 2 calc R U P . .
C10 C 0.3967(3) 0.750000 0.9213(3) 0.0915(14) Uani 1 2 d S T P . .
H10 H 0.378820 0.750000 0.999302 0.110 Uiso 1 2 calc R U P . .
C11 C 0.4854(3) 0.750000 0.8925(3) 0.0857(13) Uani 1 2 d S T P . .
H11 H 0.527584 0.750000 0.952043 0.103 Uiso 1 2 calc R U P . .
C12 C 0.5132(2) 0.750000 0.7776(3) 0.0667(10) Uani 1 2 d S T P . .
H12 H 0.573661 0.750000 0.760606 0.080 Uiso 1 2 calc R U P . .
C13 C 0.4517(2) 0.750000 0.6865(3) 0.0492(7) Uani 1 2 d S T P . .

loop_
_atom_site_aniso_label
_atom_site_aniso_U_11
_atom_site_aniso_U_22
_atom_site_aniso_U_33
_atom_site_aniso_U_23
_atom_site_aniso_U_13
_atom_site_aniso_U_12
S1 0.0463(4) 0.0985(8) 0.0532(5) 0.000 -0.0005(4) 0.000
O1 0.0807(12) 0.1457(19) 0.0745(13) 0.0073(13) -0.0033(10) -0.0545(13)
O2 0.0459(13) 0.144(3) 0.0850(19) 0.000 0.0013(13) 0.000
N1 0.0471(14) 0.0561(16) 0.0461(13) 0.000 0.0024(11) 0.000
C1 0.0515(19) 0.067(2) 0.067(2) 0.000 0.0099(17) 0.000
C2 0.065(2) 0.069(2) 0.060(2) 0.000 0.0197(18) 0.000
C3 0.073(2) 0.0491(19) 0.0503(18) 0.000 0.0107(16) 0.000
C4 0.104(4) 0.097(4) 0.046(2) 0.000 0.007(2) 0.000
C5 0.0601(19) 0.0474(18) 0.0431(16) 0.000 0.0009(15) 0.000
C6 0.0593(19) 0.067(2) 0.0451(17) 0.000 -0.0043(15) 0.000
C7 0.069(2) 0.126(4) 0.060(2) 0.000 -0.0152(19) 0.000
C8 0.0476(17) 0.070(2) 0.0499(18) 0.000 0.0019(14) 0.000
C9 0.061(2) 0.112(3) 0.053(2) 0.000 0.0104(18) 0.000
C10 0.080(3) 0.149(4) 0.045(2) 0.000 0.003(2) 0.000
C11 0.079(3) 0.127(4) 0.051(2) 0.000 -0.014(2) 0.000
C12 0.0518(19) 0.091(3) 0.057(2) 0.000 -0.0090(16) 0.000
C13 0.0523(17) 0.0499(18) 0.0454(16) 0.000 0.0008(14) 0.000

loop_
_atom_type_symbol
_atom_type_description
_atom_type_scat_dispersion_real
_atom_type_scat_dispersion_imag
_atom_type_scat_source
C C 0.0033 0.0016 'International Tables Vol C Tables 4.2.6.8 and 6.1.1.4'
H H 0.0000 0.0000 'International Tables Vol C Tables 4.2.6.8 and 6.1.1.4'
N N 0.0061 0.0033 'International Tables Vol C Tables 4.2.6.8 and 6.1.1.4'
O O 0.0106 0.0060 'International Tables Vol C Tables 4.2.6.8 and 6.1.1.4'
S S 0.1246 0.1234 'International Tables Vol C Tables 4.2.6.8 and 6.1.1.4'

loop_
_geom_angle_atom_site_label_1
_geom_angle_atom_site_label_2
_geom_angle_atom_site_label_3
_geom_angle
_geom_angle_site_symmetry_1
_geom_angle_site_symmetry_3
_geom_angle_publ_flag
O1 S1 O1 116.1(2) 7_575 . ?
O1 S1 C6 108.50(10) . . ?
O1 S1 C6 108.50(10) 7_575 . ?
O1 S1 C8 109.13(10) 7_575 . ?
O1 S1 C8 109.13(10) . . ?
C8 S1 C6 104.86(15) . . ?
C1 N1 C5 109.2(3) . . ?
C13 N1 C1 125.5(3) . . ?
C13 N1 C5 125.3(2) . . ?
O2 C1 N1 125.6(3) . . ?
O2 C1 C2 129.1(3) . . ?
N1 C1 C2 105.2(3) . . ?
C1 C2 H2 124.3 . . ?
C3 C2 C1 111.5(3) . . ?
C3 C2 H2 124.3 . . ?
C2 C3 C4 126.8(4) . . ?
C2 C3 C5 107.8(3) . . ?
C5 C3 C4 125.4(4) . . ?
C3 C4 H4A 112.8(19) . . ?
C3 C4 H4A 112.8(19) . 7_575 ?
C3 C4 H4B 103(3) . . ?
H4A C4 H4A 107(4) . 7_575 ?
H4A C4 H4B 110(2) . . ?
H4B C4 H4A 110(2) . 7_575 ?
N1 C5 C3 106.3(3) . . ?
C6 C5 N1 125.1(3) . . ?
C6 C5 C3 128.6(3) . . ?
C5 C6 S1 121.0(2) . . ?
C5 C6 C7 127.1(3) . . ?
C7 C6 S1 111.8(2) . . ?
C6 C7 H7C 109.5 . . ?
C6 C7 H7A 109.5 . . ?
C6 C7 H7B 109.5 . . ?
H7C C7 H7A 109.5 . . ?
H7C C7 H7B 109.5 . . ?
H7A C7 H7B 109.5 . . ?
C9 C8 S1 115.3(3) . . ?
C13 C8 S1 123.5(2) . . ?
C13 C8 C9 121.1(3) . . ?
C8 C9 H9 119.7 . . ?
C10 C9 C8 120.6(3) . . ?
C10 C9 H9 119.7 . . ?
C9 C10 H10 120.7 . . ?
C9 C10 C11 118.7(4) . . ?
C11 C10 H10 120.7 . . ?
C10 C11 H11 119.2 . . ?
C10 C11 C12 121.5(4) . . ?
C12 C11 H11 119.2 . . ?
C11 C12 H12 119.7 . . ?
C11 C12 C13 120.6(3) . . ?
C13 C12 H12 119.7 . . ?
C8 C13 N1 120.2(3) . . ?
C8 C13 C12 117.4(3) . . ?
C12 C13 N1 122.4(3) . . ?

loop_
_geom_bond_atom_site_label_1
_geom_bond_atom_site_label_2
_geom_bond_distance
_geom_bond_site_symmetry_2
_geom_bond_publ_flag
S1 O1 1.434(2) 7_575 ?
S1 O1 1.434(2) . ?
S1 C6 1.743(3) . ?
S1 C8 1.739(3) . ?
O2 C1 1.201(4) . ?
N1 C1 1.414(4) . ?
N1 C5 1.416(4) . ?
N1 C13 1.411(4) . ?
C1 C2 1.461(5) . ?
C2 H2 0.9300 . ?
C2 C3 1.319(5) . ?
C3 C4 1.495(5) . ?
C3 C5 1.482(4) . ?
C4 H4A 0.97(3) . ?
C4 H4A 0.97(3) 7_575 ?
C4 H4B 0.93(4) . ?
C5 C6 1.337(4) . ?
C6 C7 1.509(4) . ?
C7 H7C 0.9600 . ?
C7 H7A 0.9600 . ?
C7 H7B 0.9600 . ?
C8 C9 1.391(4) . ?
C8 C13 1.388(4) . ?
C9 H9 0.9300 . ?
C9 C10 1.364(5) . ?
C10 H10 0.9300 . ?
C10 C11 1.374(5) . ?
C11 H11 0.9300 . ?
C11 C12 1.377(5) . ?
C12 H12 0.9300 . ?
C12 C13 1.392(4) . ?

loop_
_geom_torsion_atom_site_label_1
_geom_torsion_atom_site_label_2
_geom_torsion_atom_site_label_3
_geom_torsion_atom_site_label_4
_geom_torsion
_geom_torsion_site_symmetry_1
_geom_torsion_site_symmetry_2
_geom_torsion_site_symmetry_3
_geom_torsion_site_symmetry_4
_geom_torsion_publ_flag
S1 C8 C9 C10 180.000(1) . . . . ?
S1 C8 C13 N1 0.000(1) . . . . ?
S1 C8 C13 C12 180.000(1) . . . . ?
O1 S1 C6 C5 116.50(10) 7_575 . . . ?
O1 S1 C6 C5 -116.50(10) . . . . ?
O1 S1 C6 C7 63.50(10) . . . . ?
O1 S1 C6 C7 -63.50(10) 7_575 . . . ?
O1 S1 C8 C9 -63.93(11) . . . . ?
O1 S1 C8 C9 63.93(11) 7_575 . . . ?
O1 S1 C8 C13 116.07(11) . . . . ?
O1 S1 C8 C13 -116.07(11) 7_575 . . . ?
O2 C1 C2 C3 180.000(1) . . . . ?
N1 C1 C2 C3 0.000(1) . . . . ?
N1 C5 C6 S1 0.000(0) . . . . ?
N1 C5 C6 C7 180.000(0) . . . . ?
C1 N1 C5 C3 0.000(0) . . . . ?
C1 N1 C5 C6 180.000(0) . . . . ?
C1 N1 C13 C8 180.000(1) . . . . ?
C1 N1 C13 C12 0.000(1) . . . . ?
C1 C2 C3 C4 180.000(1) . . . . ?
C1 C2 C3 C5 0.000(0) . . . . ?
C2 C3 C5 N1 0.000(0) . . . . ?
C2 C3 C5 C6 180.000(0) . . . . ?
C3 C5 C6 S1 180.000(0) . . . . ?
C3 C5 C6 C7 0.000(1) . . . . ?
C4 C3 C5 N1 180.000(0) . . . . ?
C4 C3 C5 C6 0.000(1) . . . . ?
C5 N1 C1 O2 180.000(1) . . . . ?
C5 N1 C1 C2 0.000(0) . . . . ?
C5 N1 C13 C8 0.000(1) . . . . ?
C5 N1 C13 C12 180.000(1) . . . . ?
C6 S1 C8 C9 180.000(1) . . . . ?
C6 S1 C8 C13 0.000(0) . . . . ?
C8 S1 C6 C5 0.000(0) . . . . ?
C8 S1 C6 C7 180.000(0) . . . . ?
C8 C9 C10 C11 0.000(1) . . . . ?
C9 C8 C13 N1 180.000(1) . . . . ?
C9 C8 C13 C12 0.000(1) . . . . ?
C9 C10 C11 C12 0.000(1) . . . . ?
C10 C11 C12 C13 0.000(1) . . . . ?
C11 C12 C13 N1 180.000(1) . . . . ?
C11 C12 C13 C8 0.000(1) . . . . ?
C13 N1 C1 O2 0.000(1) . . . . ?
C13 N1 C1 C2 180.000(0) . . . . ?
C13 N1 C5 C3 180.000(0) . . . . ?
C13 N1 C5 C6 0.000(1) . . . . ?
C13 C8 C9 C10 0.000(1) . . . . ?
